data_7134036
loop_
_publ_author_name
'Yang, Eric S.'
'Goicoechea, Jose M.'

_publ_section_title
;
 Cyaphide Group Transfer from Covalent Metal Complexes: Contrasting
 Pathways to Transmetallation
;
_journal_name_full 'Chemical Communications'
_journal_paper_doi 10.1039/D4CC06131D
_journal_year 2025
_chemical_formula_moiety 'C42 H96 Au2 Fe2 P10, 2(C6 H6)'
_chemical_formula_sum 'C54 H108 Au2 Fe2 P10'
_chemical_formula_weight 1572.73
_chemical_name_systematic
;
 [AuFe(dppe)2(CP)]2*2C6H6
;
_space_group_crystal_system triclinic
_space_group_IT_number 2
_space_group_name_Hall '-P 1'
_space_group_name_H-M_alt 'P -1'
_atom_sites_solution_hydrogens geom
_audit_creation_method SHELXL-2018/1
_audit_update_record
;
2024-11-14 deposited with the CCDC.	2024-12-06 downloaded from the CCDC.
;
_cell_angle_alpha 81.050(2)
_cell_angle_beta 74.529(2)
_cell_angle_gamma 76.115(2)
_cell_formula_units_Z 1
_cell_length_a 9.8473(2)
_cell_length_b 13.0366(3)
_cell_length_c 13.6086(4)
_cell_measurement_reflns_used 27090
_cell_measurement_temperature 150(2)
_cell_measurement_theta_max 76.4190
_cell_measurement_theta_min 4.5930
_cell_volume 1626.66(7)
_computing_cell_refinement 'CrysAlisPro 1.171.41.93a (Rigaku OD, 2020)'
_computing_data_collection 'CrysAlisPro 1.171.41.93a (Rigaku OD, 2020)'
_computing_data_reduction 'CrysAlisPro 1.171.41.93a (Rigaku OD, 2020)'
_computing_structure_refinement 'SHELXL-2018/1 (Sheldrick, 2018)'
_computing_structure_solution 'SHELXS-97 (Sheldrick, 1990)'
_diffrn_ambient_temperature 150(2)
_diffrn_detector 'CCD plate'
_diffrn_detector_area_resol_mean 10.5035
_diffrn_detector_type Atlas
_diffrn_measured_fraction_theta_full 0.999
_diffrn_measured_fraction_theta_max 0.987
_diffrn_measurement_device 'four-circle diffractometer'
_diffrn_measurement_device_type 'SuperNova, Dual, Cu at home/near, Atlas'
_diffrn_measurement_method '\w scans'
_diffrn_radiation_type CuK\a
_diffrn_radiation_wavelength 1.54184
_diffrn_reflns_av_R_equivalents 0.0418
_diffrn_reflns_av_unetI/netI 0.0242
_diffrn_reflns_Laue_measured_fraction_full 0.999
_diffrn_reflns_Laue_measured_fraction_max 0.987
_diffrn_reflns_limit_h_max 12
_diffrn_reflns_limit_h_min -12
_diffrn_reflns_limit_k_max 16
_diffrn_reflns_limit_k_min -16
_diffrn_reflns_limit_l_max 15
_diffrn_reflns_limit_l_min -17
_diffrn_reflns_number 36191
_diffrn_reflns_point_group_measured_fraction_full 0.999
_diffrn_reflns_point_group_measured_fraction_max 0.987
_diffrn_reflns_theta_full 67.684
_diffrn_reflns_theta_max 76.303
_diffrn_reflns_theta_min 4.634
_diffrn_source 'micro-focus sealed X-ray tube'
_diffrn_source_type 'SuperNova (Cu) X-ray Source'
_exptl_absorpt_coefficient_mu 14.356
_exptl_absorpt_correction_T_max 1.00000
_exptl_absorpt_correction_T_min 0.44419
_exptl_absorpt_correction_type multi-scan
_exptl_absorpt_process_details
;
CrysAlisPro 1.171.41.93a (Rigaku Oxford Diffraction, 2020)
Empirical absorption correction using spherical harmonics,
implemented in SCALE3 ABSPACK scaling algorithm.
;
_exptl_crystal_colour orange
_exptl_crystal_density_diffrn 1.605
_exptl_crystal_description block
_exptl_crystal_F_000 792
_exptl_crystal_size_max 0.180
_exptl_crystal_size_mid 0.120
_exptl_crystal_size_min 0.080
_refine_diff_density_max 5.025
_refine_diff_density_min -1.025
_refine_diff_density_rms 0.124
_refine_ls_extinction_method none
_refine_ls_goodness_of_fit_ref 1.019
_refine_ls_hydrogen_treatment constr
_refine_ls_matrix_type full
_refine_ls_number_parameters 315
_refine_ls_number_reflns 6750
_refine_ls_number_restraints 0
_refine_ls_restrained_S_all 1.019
_refine_ls_R_factor_all 0.0285
_refine_ls_R_factor_gt 0.0272
_refine_ls_shift/su_max 0.002
_refine_ls_shift/su_mean 0.000
_refine_ls_structure_factor_coef Fsqd
_refine_ls_weighting_details 'w=1/[\s^2^(Fo^2^)+(0.0380P)^2^+3.9292P] where P=(Fo^2^+2Fc^2^)/3'
_refine_ls_weighting_scheme calc
_refine_ls_wR_factor_gt 0.0676
_refine_ls_wR_factor_ref 0.0687
_reflns_Friedel_coverage 0.000
_reflns_number_gt 6453
_reflns_number_total 6750
_reflns_threshold_expression 'I > 2\s(I)'
_cod_data_source_file d4cc06131d2.cif
_cod_data_source_block ESY349
_cod_database_code 7134036
_shelx_shelxl_version_number 2018/1
_shelx_space_group_comment
;
The symmetry employed for this shelxl refinement is uniquely defined
by the following loop, which should always be used as a source of
symmetry information in preference to the above space-group names.
They are only intended as comments.
;
_shelx_estimated_absorpt_t_min 0.182
_shelx_estimated_absorpt_t_max 0.393

loop_
_space_group_symop_operation_xyz
'x, y, z'
'-x, -y, -z'

loop_
_atom_site_label
_atom_site_type_symbol
_atom_site_fract_x
_atom_site_fract_y
_atom_site_fract_z
_atom_site_U_iso_or_equiv
_atom_site_adp_type
_atom_site_occupancy
_atom_site_site_symmetry_order
_atom_site_calc_flag
_atom_site_refinement_flags_posn
_atom_site_refinement_flags_adp
_atom_site_refinement_flags_occupancy
_atom_site_disorder_assembly
_atom_site_disorder_group
Au1 Au 0.48199(2) 1.10687(2) -0.03846(2) 0.01795(5) Uani 1 1 d . . . . .
Fe1 Fe 0.30989(5) 0.82705(4) 0.18272(4) 0.01511(10) Uani 1 1 d . . . . .
C1 C 0.3027(3) 0.9605(3) 0.1219(3) 0.0202(6) Uani 1 1 d . . . . .
P1 P 0.26249(9) 1.08964(6) 0.08073(7) 0.02053(16) Uani 1 1 d . . . . .
P2 P 0.43117(9) 0.65830(6) 0.19638(7) 0.02044(16) Uani 1 1 d . . . . .
P3 P 0.44090(9) 0.85077(7) 0.28462(6) 0.01988(16) Uani 1 1 d . . . . .
P4 P 0.18959(9) 0.80542(6) 0.07279(6) 0.01842(16) Uani 1 1 d . . . . .
P5 P 0.09729(8) 0.85251(6) 0.29183(6) 0.01883(16) Uani 1 1 d . . . . .
C2 C 0.5740(4) 0.6446(3) 0.2664(3) 0.0308(8) Uani 1 1 d . . . . .
H2A H 0.539561 0.617222 0.338643 0.037 Uiso 1 1 calc R U . . .
H2B H 0.660720 0.593250 0.234980 0.037 Uiso 1 1 calc R U . . .
C3 C 0.6123(4) 0.7519(3) 0.2623(3) 0.0282(7) Uani 1 1 d . . . . .
H3A H 0.674762 0.769380 0.194509 0.034 Uiso 1 1 calc R U . . .
H3B H 0.664102 0.750779 0.315701 0.034 Uiso 1 1 calc R U . . .
C4 C 0.3353(4) 0.5564(3) 0.2730(3) 0.0295(8) Uani 1 1 d . . . . .
H4A H 0.283739 0.583532 0.339928 0.035 Uiso 1 1 calc R U . . .
H4B H 0.260879 0.551301 0.238406 0.035 Uiso 1 1 calc R U . . .
C5 C 0.4177(6) 0.4432(3) 0.2951(5) 0.0503(12) Uani 1 1 d . . . . .
H5A H 0.446744 0.406477 0.232829 0.075 Uiso 1 1 calc R U . . .
H5B H 0.355468 0.404833 0.349351 0.075 Uiso 1 1 calc R U . . .
H5C H 0.503511 0.445721 0.317364 0.075 Uiso 1 1 calc R U . . .
C6 C 0.5308(4) 0.5868(3) 0.0820(3) 0.0338(8) Uani 1 1 d . . . . .
H6A H 0.544320 0.509701 0.103693 0.041 Uiso 1 1 calc R U . . .
H6B H 0.468883 0.602596 0.032692 0.041 Uiso 1 1 calc R U . . .
C7 C 0.6753(5) 0.6101(4) 0.0261(4) 0.0526(13) Uani 1 1 d . . . . .
H7A H 0.666414 0.686905 0.009428 0.079 Uiso 1 1 calc R U . . .
H7B H 0.710100 0.574909 -0.037222 0.079 Uiso 1 1 calc R U . . .
H7C H 0.743615 0.583575 0.069628 0.079 Uiso 1 1 calc R U . . .
C8 C 0.3734(4) 0.8226(3) 0.4246(3) 0.0278(7) Uani 1 1 d . . . . .
H8A H 0.283478 0.875541 0.446623 0.033 Uiso 1 1 calc R U . . .
H8B H 0.347370 0.752123 0.437082 0.033 Uiso 1 1 calc R U . . .
C9 C 0.4725(5) 0.8227(4) 0.4941(3) 0.0435(11) Uani 1 1 d . . . . .
H9A H 0.557288 0.764938 0.479637 0.065 Uiso 1 1 calc R U . . .
H9B H 0.420460 0.812545 0.565934 0.065 Uiso 1 1 calc R U . . .
H9C H 0.503088 0.890765 0.481307 0.065 Uiso 1 1 calc R U . . .
C10 C 0.5040(4) 0.9744(3) 0.2775(3) 0.0279(7) Uani 1 1 d . . . . .
H10A H 0.584825 0.959017 0.311575 0.033 Uiso 1 1 calc R U . . .
H10B H 0.541936 0.997702 0.204559 0.033 Uiso 1 1 calc R U . . .
C11 C 0.3895(5) 1.0656(3) 0.3262(3) 0.0346(9) Uani 1 1 d . . . . .
H11A H 0.312141 1.085389 0.289722 0.052 Uiso 1 1 calc R U . . .
H11B H 0.433002 1.126854 0.321908 0.052 Uiso 1 1 calc R U . . .
H11C H 0.349734 1.043264 0.398236 0.052 Uiso 1 1 calc R U . . .
C12 C 0.0073(4) 0.8862(3) 0.1125(3) 0.0255(7) Uani 1 1 d . . . . .
H12A H 0.009711 0.962645 0.099762 0.031 Uiso 1 1 calc R U . . .
H12B H -0.056800 0.871879 0.073522 0.031 Uiso 1 1 calc R U . . .
C13 C -0.0465(4) 0.8556(3) 0.2259(3) 0.0274(7) Uani 1 1 d . . . . .
H13A H -0.071555 0.784870 0.236544 0.033 Uiso 1 1 calc R U . . .
H13B H -0.134068 0.907845 0.254430 0.033 Uiso 1 1 calc R U . . .
C14 C 0.2351(4) 0.8503(3) -0.0644(3) 0.0281(7) Uani 1 1 d . . . . .
H14A H 0.149893 0.855969 -0.091914 0.034 Uiso 1 1 calc R U . . .
H14B H 0.255238 0.922388 -0.072250 0.034 Uiso 1 1 calc R U . . .
C15 C 0.3633(5) 0.7796(4) -0.1288(3) 0.0391(9) Uani 1 1 d . . . . .
H15A H 0.451234 0.781015 -0.108717 0.059 Uiso 1 1 calc R U . . .
H15B H 0.373055 0.805582 -0.201425 0.059 Uiso 1 1 calc R U . . .
H15C H 0.348276 0.706648 -0.117938 0.059 Uiso 1 1 calc R U . . .
C16 C 0.1486(4) 0.6742(3) 0.0730(3) 0.0262(7) Uani 1 1 d . . . . .
H16A H 0.240924 0.623830 0.050236 0.031 Uiso 1 1 calc R U . . .
H16B H 0.105863 0.649510 0.144640 0.031 Uiso 1 1 calc R U . . .
C17 C 0.0478(6) 0.6671(4) 0.0071(4) 0.0477(12) Uani 1 1 d . . . . .
H17A H -0.043315 0.718117 0.026673 0.072 Uiso 1 1 calc R U . . .
H17B H 0.029274 0.595104 0.017851 0.072 Uiso 1 1 calc R U . . .
H17C H 0.093033 0.683395 -0.065255 0.072 Uiso 1 1 calc R U . . .
C18 C 0.0429(4) 0.7618(3) 0.4069(3) 0.0323(8) Uani 1 1 d . . . . .
H18A H 0.056505 0.690504 0.384595 0.039 Uiso 1 1 calc R U . . .
H18B H 0.110055 0.755970 0.451178 0.039 Uiso 1 1 calc R U . . .
C19 C -0.1089(5) 0.7901(5) 0.4719(4) 0.0519(13) Uani 1 1 d . . . . .
H19A H -0.120406 0.854941 0.503877 0.078 Uiso 1 1 calc R U . . .
H19B H -0.127276 0.731838 0.525216 0.078 Uiso 1 1 calc R U . . .
H19C H -0.177471 0.801746 0.428606 0.078 Uiso 1 1 calc R U . . .
C20 C 0.0452(4) 0.9837(3) 0.3438(3) 0.0338(8) Uani 1 1 d . . . . .
H20A H 0.060780 0.971707 0.413965 0.041 Uiso 1 1 calc R U . . .
H20B H 0.113833 1.027225 0.302087 0.041 Uiso 1 1 calc R U . . .
C21 C -0.1040(6) 1.0500(4) 0.3497(4) 0.0493(12) Uani 1 1 d . . . . .
H21A H -0.120578 1.067928 0.280660 0.074 Uiso 1 1 calc R U . . .
H21B H -0.113718 1.115342 0.380452 0.074 Uiso 1 1 calc R U . . .
H21C H -0.174970 1.009826 0.392000 0.074 Uiso 1 1 calc R U . . .
C1S C 0.0478(9) 0.6617(6) 0.7241(5) 0.0715(18) Uani 1 1 d . . . . .
H1S H 0.010549 0.712041 0.773215 0.086 Uiso 1 1 calc R U . . .
C2S C -0.0385(9) 0.5976(7) 0.7102(6) 0.087(2) Uani 1 1 d . . . . .
H2S H -0.135286 0.603435 0.749099 0.104 Uiso 1 1 calc R U . . .
C3S C 0.0194(9) 0.5258(7) 0.6389(6) 0.086(2) Uani 1 1 d . . . . .
H3S H -0.038680 0.481865 0.628356 0.103 Uiso 1 1 calc R U . . .
C4S C 0.1568(8) 0.5156(5) 0.5832(5) 0.0683(16) Uani 1 1 d . . . . .
H4S H 0.194658 0.464460 0.534897 0.082 Uiso 1 1 calc R U . . .
C5S C 0.2418(7) 0.5796(5) 0.5965(5) 0.0651(17) Uani 1 1 d . . . . .
H5S H 0.338266 0.573274 0.556938 0.078 Uiso 1 1 calc R U . . .
C6S C 0.1870(7) 0.6519(4) 0.6667(6) 0.0648(18) Uani 1 1 d . . . . .
H6S H 0.245707 0.696043 0.675989 0.078 Uiso 1 1 calc R U . . .

loop_
_atom_site_aniso_label
_atom_site_aniso_U_11
_atom_site_aniso_U_22
_atom_site_aniso_U_33
_atom_site_aniso_U_23
_atom_site_aniso_U_13
_atom_site_aniso_U_12
Au1 0.01892(8) 0.01680(7) 0.01750(8) -0.00260(5) -0.00304(5) -0.00340(5)
Fe1 0.0161(2) 0.0169(2) 0.0141(2) -0.00121(18) -0.00516(18) -0.00515(18)
C1 0.0195(15) 0.0237(15) 0.0193(16) -0.0087(12) -0.0068(12) -0.0015(12)
P1 0.0189(4) 0.0181(4) 0.0219(4) -0.0037(3) -0.0019(3) -0.0009(3)
P2 0.0181(4) 0.0197(4) 0.0241(4) -0.0044(3) -0.0069(3) -0.0016(3)
P3 0.0196(4) 0.0254(4) 0.0182(4) -0.0021(3) -0.0070(3) -0.0087(3)
P4 0.0209(4) 0.0193(4) 0.0177(4) -0.0027(3) -0.0081(3) -0.0046(3)
P5 0.0162(4) 0.0225(4) 0.0184(4) -0.0049(3) -0.0048(3) -0.0025(3)
C2 0.0259(18) 0.0328(19) 0.036(2) -0.0045(16) -0.0158(16) 0.0001(15)
C3 0.0200(16) 0.038(2) 0.0299(19) -0.0031(15) -0.0119(14) -0.0061(14)
C4 0.0306(18) 0.0236(17) 0.034(2) 0.0026(14) -0.0112(16) -0.0054(14)
C5 0.054(3) 0.022(2) 0.069(3) 0.005(2) -0.018(3) -0.0012(19)
C6 0.0293(19) 0.038(2) 0.033(2) -0.0145(16) -0.0029(16) -0.0023(16)
C7 0.043(3) 0.036(2) 0.065(3) -0.023(2) 0.019(2) -0.0077(19)
C8 0.0265(17) 0.040(2) 0.0207(17) -0.0001(14) -0.0094(14) -0.0128(15)
C9 0.040(2) 0.076(3) 0.023(2) 0.002(2) -0.0158(17) -0.023(2)
C10 0.0308(18) 0.0350(19) 0.0248(18) -0.0053(14) -0.0067(15) -0.0186(15)
C11 0.046(2) 0.034(2) 0.031(2) -0.0089(16) -0.0104(17) -0.0171(17)
C12 0.0245(17) 0.0276(17) 0.0279(18) -0.0051(14) -0.0138(14) -0.0021(13)
C13 0.0172(15) 0.0379(19) 0.0283(19) -0.0115(15) -0.0065(14) -0.0018(14)
C14 0.038(2) 0.0313(18) 0.0189(17) -0.0007(14) -0.0115(15) -0.0108(15)
C15 0.046(2) 0.049(2) 0.0221(19) -0.0091(17) -0.0016(17) -0.013(2)
C16 0.0269(17) 0.0243(16) 0.0316(19) -0.0044(14) -0.0122(15) -0.0062(13)
C17 0.057(3) 0.037(2) 0.069(3) -0.008(2) -0.042(3) -0.016(2)
C18 0.0258(18) 0.041(2) 0.0270(19) 0.0046(16) -0.0032(15) -0.0097(16)
C19 0.032(2) 0.070(3) 0.040(3) 0.007(2) 0.0066(19) -0.010(2)
C20 0.033(2) 0.0307(19) 0.036(2) -0.0150(16) -0.0046(17) -0.0011(15)
C21 0.054(3) 0.036(2) 0.052(3) -0.015(2) -0.015(2) 0.011(2)
C1S 0.109(6) 0.071(4) 0.051(3) 0.003(3) -0.041(4) -0.031(4)
C2S 0.096(5) 0.113(6) 0.062(4) -0.009(4) -0.003(4) -0.061(5)
C3S 0.105(6) 0.099(5) 0.072(4) -0.015(4) -0.006(4) -0.072(5)
C4S 0.092(5) 0.065(4) 0.054(3) 0.004(3) -0.025(3) -0.027(3)
C5S 0.065(3) 0.055(3) 0.076(4) 0.036(3) -0.038(3) -0.018(3)
C6S 0.077(4) 0.045(3) 0.093(5) 0.022(3) -0.060(4) -0.027(3)

loop_
_atom_type_symbol
_atom_type_description
_atom_type_scat_dispersion_real
_atom_type_scat_dispersion_imag
_atom_type_scat_source
C C 0.0181 0.0091 'International Tables Vol C Tables 4.2.6.8 and 6.1.1.4'
H H 0.0000 0.0000 'International Tables Vol C Tables 4.2.6.8 and 6.1.1.4'
Au Au -4.4197 7.2980 'International Tables Vol C Tables 4.2.6.8 and 6.1.1.4'
Fe Fe -1.1336 3.1974 'International Tables Vol C Tables 4.2.6.8 and 6.1.1.4'
P P 0.2955 0.4335 'International Tables Vol C Tables 4.2.6.8 and 6.1.1.4'

loop_
_geom_angle_atom_site_label_1
_geom_angle_atom_site_label_2
_geom_angle_atom_site_label_3
_geom_angle
_geom_angle_site_symmetry_1
_geom_angle_site_symmetry_3
_geom_angle_publ_flag
C1 Au1 P1 151.30(9) 2_675 . ?
C1 Au1 Fe1 42.60(9) 2_675 2_675 ?
P1 Au1 Fe1 165.87(2) . 2_675 ?
C1 Au1 Au1 77.07(9) 2_675 2_675 ?
P1 Au1 Au1 74.26(2) . 2_675 ?
Fe1 Au1 Au1 119.644(13) 2_675 2_675 ?
C1 Fe1 P5 98.56(11) . . ?
C1 Fe1 P4 86.25(10) . . ?
P5 Fe1 P4 84.90(3) . . ?
C1 Fe1 P3 92.04(10) . . ?
P5 Fe1 P3 98.34(4) . . ?
P4 Fe1 P3 176.54(4) . . ?
C1 Fe1 P2 149.05(11) . . ?
P5 Fe1 P2 112.39(4) . . ?
P4 Fe1 P2 96.43(3) . . ?
P3 Fe1 P2 83.50(3) . . ?
C1 Fe1 Au1 54.47(10) . 2_675 ?
P5 Fe1 Au1 152.95(3) . 2_675 ?
P4 Fe1 Au1 94.19(3) . 2_675 ?
P3 Fe1 Au1 82.37(3) . 2_675 ?
P2 Fe1 Au1 94.60(3) . 2_675 ?
P1 C1 Fe1 168.4(2) . . ?
P1 C1 Au1 108.66(17) . 2_675 ?
Fe1 C1 Au1 82.94(13) . 2_675 ?
C1 P1 Au1 99.96(12) . . ?
C4 P2 C6 99.72(19) . . ?
C4 P2 C2 99.75(18) . . ?
C6 P2 C2 102.07(19) . . ?
C4 P2 Fe1 118.93(13) . . ?
C6 P2 Fe1 121.97(15) . . ?
C2 P2 Fe1 111.04(13) . . ?
C10 P3 C3 101.70(17) . . ?
C10 P3 C8 101.59(17) . . ?
C3 P3 C8 100.51(18) . . ?
C10 P3 Fe1 123.26(13) . . ?
C3 P3 Fe1 108.59(12) . . ?
C8 P3 Fe1 117.89(12) . . ?
C14 P4 C12 100.84(17) . . ?
C14 P4 C16 102.43(17) . . ?
C12 P4 C16 100.92(17) . . ?
C14 P4 Fe1 123.51(12) . . ?
C12 P4 Fe1 105.90(11) . . ?
C16 P4 Fe1 119.51(12) . . ?
C18 P5 C20 102.5(2) . . ?
C18 P5 C13 99.83(18) . . ?
C20 P5 C13 103.47(18) . . ?
C18 P5 Fe1 124.81(13) . . ?
C20 P5 Fe1 113.38(14) . . ?
C13 P5 Fe1 110.22(12) . . ?
C3 C2 P2 110.0(3) . . ?
C3 C2 H2A 109.7 . . ?
P2 C2 H2A 109.7 . . ?
C3 C2 H2B 109.7 . . ?
P2 C2 H2B 109.7 . . ?
H2A C2 H2B 108.2 . . ?
C2 C3 P3 106.8(2) . . ?
C2 C3 H3A 110.4 . . ?
P3 C3 H3A 110.4 . . ?
C2 C3 H3B 110.4 . . ?
P3 C3 H3B 110.4 . . ?
H3A C3 H3B 108.6 . . ?
C5 C4 P2 120.6(3) . . ?
C5 C4 H4A 107.2 . . ?
P2 C4 H4A 107.2 . . ?
C5 C4 H4B 107.2 . . ?
P2 C4 H4B 107.2 . . ?
H4A C4 H4B 106.8 . . ?
C4 C5 H5A 109.5 . . ?
C4 C5 H5B 109.5 . . ?
H5A C5 H5B 109.5 . . ?
C4 C5 H5C 109.5 . . ?
H5A C5 H5C 109.5 . . ?
H5B C5 H5C 109.5 . . ?
C7 C6 P2 117.8(3) . . ?
C7 C6 H6A 107.9 . . ?
P2 C6 H6A 107.9 . . ?
C7 C6 H6B 107.9 . . ?
P2 C6 H6B 107.9 . . ?
H6A C6 H6B 107.2 . . ?
C6 C7 H7A 109.5 . . ?
C6 C7 H7B 109.5 . . ?
H7A C7 H7B 109.5 . . ?
C6 C7 H7C 109.5 . . ?
H7A C7 H7C 109.5 . . ?
H7B C7 H7C 109.5 . . ?
C9 C8 P3 118.3(3) . . ?
C9 C8 H8A 107.7 . . ?
P3 C8 H8A 107.7 . . ?
C9 C8 H8B 107.7 . . ?
P3 C8 H8B 107.7 . . ?
H8A C8 H8B 107.1 . . ?
C8 C9 H9A 109.5 . . ?
C8 C9 H9B 109.5 . . ?
H9A C9 H9B 109.5 . . ?
C8 C9 H9C 109.5 . . ?
H9A C9 H9C 109.5 . . ?
H9B C9 H9C 109.5 . . ?
C11 C10 P3 114.8(3) . . ?
C11 C10 H10A 108.6 . . ?
P3 C10 H10A 108.6 . . ?
C11 C10 H10B 108.6 . . ?
P3 C10 H10B 108.6 . . ?
H10A C10 H10B 107.5 . . ?
C10 C11 H11A 109.5 . . ?
C10 C11 H11B 109.5 . . ?
H11A C11 H11B 109.5 . . ?
C10 C11 H11C 109.5 . . ?
H11A C11 H11C 109.5 . . ?
H11B C11 H11C 109.5 . . ?
C13 C12 P4 106.9(2) . . ?
C13 C12 H12A 110.3 . . ?
P4 C12 H12A 110.3 . . ?
C13 C12 H12B 110.3 . . ?
P4 C12 H12B 110.3 . . ?
H12A C12 H12B 108.6 . . ?
C12 C13 P5 108.9(2) . . ?
C12 C13 H13A 109.9 . . ?
P5 C13 H13A 109.9 . . ?
C12 C13 H13B 109.9 . . ?
P5 C13 H13B 109.9 . . ?
H13A C13 H13B 108.3 . . ?
C15 C14 P4 115.4(3) . . ?
C15 C14 H14A 108.4 . . ?
P4 C14 H14A 108.4 . . ?
C15 C14 H14B 108.4 . . ?
P4 C14 H14B 108.4 . . ?
H14A C14 H14B 107.5 . . ?
C14 C15 H15A 109.5 . . ?
C14 C15 H15B 109.5 . . ?
H15A C15 H15B 109.5 . . ?
C14 C15 H15C 109.5 . . ?
H15A C15 H15C 109.5 . . ?
H15B C15 H15C 109.5 . . ?
C17 C16 P4 117.5(3) . . ?
C17 C16 H16A 107.9 . . ?
P4 C16 H16A 107.9 . . ?
C17 C16 H16B 107.9 . . ?
P4 C16 H16B 107.9 . . ?
H16A C16 H16B 107.2 . . ?
C16 C17 H17A 109.5 . . ?
C16 C17 H17B 109.5 . . ?
H17A C17 H17B 109.5 . . ?
C16 C17 H17C 109.5 . . ?
H17A C17 H17C 109.5 . . ?
H17B C17 H17C 109.5 . . ?
C19 C18 P5 117.8(3) . . ?
C19 C18 H18A 107.9 . . ?
P5 C18 H18A 107.9 . . ?
C19 C18 H18B 107.9 . . ?
P5 C18 H18B 107.9 . . ?
H18A C18 H18B 107.2 . . ?
C18 C19 H19A 109.5 . . ?
C18 C19 H19B 109.5 . . ?
H19A C19 H19B 109.5 . . ?
C18 C19 H19C 109.5 . . ?
H19A C19 H19C 109.5 . . ?
H19B C19 H19C 109.5 . . ?
C21 C20 P5 120.3(3) . . ?
C21 C20 H20A 107.3 . . ?
P5 C20 H20A 107.3 . . ?
C21 C20 H20B 107.3 . . ?
P5 C20 H20B 107.3 . . ?
H20A C20 H20B 106.9 . . ?
C20 C21 H21A 109.5 . . ?
C20 C21 H21B 109.5 . . ?
H21A C21 H21B 109.5 . . ?
C20 C21 H21C 109.5 . . ?
H21A C21 H21C 109.5 . . ?
H21B C21 H21C 109.5 . . ?
C6S C1S C2S 119.8(7) . . ?
C6S C1S H1S 120.1 . . ?
C2S C1S H1S 120.1 . . ?
C3S C2S C1S 118.3(7) . . ?
C3S C2S H2S 120.9 . . ?
C1S C2S H2S 120.9 . . ?
C4S C3S C2S 121.9(6) . . ?
C4S C3S H3S 119.1 . . ?
C2S C3S H3S 119.1 . . ?
C3S C4S C5S 119.8(7) . . ?
C3S C4S H4S 120.1 . . ?
C5S C4S H4S 120.1 . . ?
C6S C5S C4S 119.6(7) . . ?
C6S C5S H5S 120.2 . . ?
C4S C5S H5S 120.2 . . ?
C5S C6S C1S 120.6(5) . . ?
C5S C6S H6S 119.7 . . ?
C1S C6S H6S 119.7 . . ?

loop_
_geom_bond_atom_site_label_1
_geom_bond_atom_site_label_2
_geom_bond_distance
_geom_bond_site_symmetry_2
_geom_bond_publ_flag
Au1 C1 2.165(3) 2_675 ?
Au1 P1 2.3671(8) . ?
Au1 Fe1 2.6402(5) 2_675 ?
Au1 Au1 2.7933(2) 2_675 ?
Fe1 C1 1.801(3) . ?
Fe1 P5 2.2044(9) . ?
Fe1 P4 2.2267(9) . ?
Fe1 P3 2.2276(9) . ?
Fe1 P2 2.2430(9) . ?
C1 P1 1.676(3) . ?
P2 C4 1.841(4) . ?
P2 C6 1.858(4) . ?
P2 C2 1.860(4) . ?
P3 C10 1.842(4) . ?
P3 C3 1.846(4) . ?
P3 C8 1.852(4) . ?
P4 C14 1.835(4) . ?
P4 C12 1.837(4) . ?
P4 C16 1.848(4) . ?
P5 C18 1.849(4) . ?
P5 C20 1.858(4) . ?
P5 C13 1.858(4) . ?
C2 C3 1.523(5) . ?
C2 H2A 0.9900 . ?
C2 H2B 0.9900 . ?
C3 H3A 0.9900 . ?
C3 H3B 0.9900 . ?
C4 C5 1.531(5) . ?
C4 H4A 0.9900 . ?
C4 H4B 0.9900 . ?
C5 H5A 0.9800 . ?
C5 H5B 0.9800 . ?
C5 H5C 0.9800 . ?
C6 C7 1.500(6) . ?
C6 H6A 0.9900 . ?
C6 H6B 0.9900 . ?
C7 H7A 0.9800 . ?
C7 H7B 0.9800 . ?
C7 H7C 0.9800 . ?
C8 C9 1.530(5) . ?
C8 H8A 0.9900 . ?
C8 H8B 0.9900 . ?
C9 H9A 0.9800 . ?
C9 H9B 0.9800 . ?
C9 H9C 0.9800 . ?
C10 C11 1.526(6) . ?
C10 H10A 0.9900 . ?
C10 H10B 0.9900 . ?
C11 H11A 0.9800 . ?
C11 H11B 0.9800 . ?
C11 H11C 0.9800 . ?
C12 C13 1.515(5) . ?
C12 H12A 0.9900 . ?
C12 H12B 0.9900 . ?
C13 H13A 0.9900 . ?
C13 H13B 0.9900 . ?
C14 C15 1.522(6) . ?
C14 H14A 0.9900 . ?
C14 H14B 0.9900 . ?
C15 H15A 0.9800 . ?
C15 H15B 0.9800 . ?
C15 H15C 0.9800 . ?
C16 C17 1.530(5) . ?
C16 H16A 0.9900 . ?
C16 H16B 0.9900 . ?
C17 H17A 0.9800 . ?
C17 H17B 0.9800 . ?
C17 H17C 0.9800 . ?
C18 C19 1.511(6) . ?
C18 H18A 0.9900 . ?
C18 H18B 0.9900 . ?
C19 H19A 0.9800 . ?
C19 H19B 0.9800 . ?
C19 H19C 0.9800 . ?
C20 C21 1.503(6) . ?
C20 H20A 0.9900 . ?
C20 H20B 0.9900 . ?
C21 H21A 0.9800 . ?
C21 H21B 0.9800 . ?
C21 H21C 0.9800 . ?
C1S C6S 1.371(10) . ?
C1S C2S 1.391(9) . ?
C1S H1S 0.9500 . ?
C2S C3S 1.368(11) . ?
C2S H2S 0.9500 . ?
C3S C4S 1.349(10) . ?
C3S H3S 0.9500 . ?
C4S C5S 1.375(9) . ?
C4S H4S 0.9500 . ?
C5S C6S 1.362(10) . ?
C5S H5S 0.9500 . ?
C6S H6S 0.9500 . ?
